data_4032490
loop_
_publ_author_name
'Beyeh, Ngong Kodiah'
'Jo, Hyun Hwa'
'Kolesnichenko, Igor'
'Pan, Fangfang'
'Kalenius, Elina'
'Anslyn, Eric V.'
'Ras, Robin H. A.'
'Rissanen, Kari'

_publ_section_title
;
 Recognition of Viologen Derivatives in Water by N-Alkyl Ammonium
 Resorcinarene Chlorides.
;
_journal_issue 10
_journal_name_full 'The Journal of organic chemistry'
_journal_page_first 5198
_journal_page_last 5203
_journal_paper_doi 10.1021/acs.joc.7b00449
_journal_volume 82
_journal_year 2017
_chemical_formula_moiety '2.62(I), C14 H16 N2 O, 0.3(Cl)'
_chemical_formula_sum 'C14 H16 Cl0.3 I2.62 N2 O'
_chemical_formula_weight 571.40
_space_group_crystal_system triclinic
_space_group_IT_number 2
_space_group_name_Hall '-P 1'
_space_group_name_H-M_alt 'P -1'
_symmetry_space_group_name_Hall '-P 1'
_symmetry_space_group_name_H-M 'P -1'
_atom_sites_solution_hydrogens geom
_audit_creation_date 2016-06-02
_audit_creation_method
;
Olex2 1.2
(compiled 2016.02.19 svn.r3266 for OlexSys, GUI svn.r5155)
;
_cell_angle_alpha 94.825(7)
_cell_angle_beta 97.934(9)
_cell_angle_gamma 92.335(7)
_cell_formula_units_Z 2
_cell_length_a 8.6240(9)
_cell_length_b 9.7739(6)
_cell_length_c 10.9703(13)
_cell_measurement_reflns_used 2137
_cell_measurement_temperature 100.0(3)
_cell_measurement_theta_max 28.9110
_cell_measurement_theta_min 3.2540
_cell_volume 911.31(16)
_computing_cell_refinement
;
CrysAlisPro, Agilent Technologies,
Version 1.171.37.35 (release 13-08-2014 CrysAlis171 .NET)
(compiled Aug 13 2014,18:06:01)
;
_computing_data_collection
;
CrysAlisPro, Agilent Technologies,
Version 1.171.37.35 (release 13-08-2014 CrysAlis171 .NET)
(compiled Aug 13 2014,18:06:01)
;
_computing_data_reduction
;
CrysAlisPro, Agilent Technologies,
Version 1.171.37.35 (release 13-08-2014 CrysAlis171 .NET)
(compiled Aug 13 2014,18:06:01)
;
_computing_molecular_graphics 'Olex2 (Dolomanov et al., 2009)'
_computing_publication_material 'Olex2 (Dolomanov et al., 2009)'
_computing_structure_refinement 'ShelXL (Sheldrick, 2015)'
_diffrn_ambient_environment N~2~
_diffrn_ambient_temperature 100.0(3)
_diffrn_detector 'CCD plate'
_diffrn_detector_area_resol_mean 16.0107
_diffrn_detector_type Eos
_diffrn_measured_fraction_theta_full 0.996
_diffrn_measured_fraction_theta_max 0.996
_diffrn_measurement_details
;
#__ type_ start__ end____ width___ exp.time_
  1 omega  -89.00   23.00   1.0000   60.0000
omega____ theta____ kappa____ phi______ frames
    -      -18.6055  -19.0000  120.0000 112

#__ type_ start__ end____ width___ exp.time_
  2 omega  -43.00   11.00   1.0000   60.0000
omega____ theta____ kappa____ phi______ frames
    -      -18.6055  -77.0000  -30.0000 54

#__ type_ start__ end____ width___ exp.time_
  3 omega  -81.00   -1.00   1.0000   60.0000
omega____ theta____ kappa____ phi______ frames
    -      -18.6055  -57.0000   60.0000 80

#__ type_ start__ end____ width___ exp.time_
  4 omega  -40.00   45.00   1.0000   60.0000
omega____ theta____ kappa____ phi______ frames
    -      -18.6055   57.0000  -60.0000 85

#__ type_ start__ end____ width___ exp.time_
  5 omega   20.00   62.00   1.0000   30.0000
omega____ theta____ kappa____ phi______ frames
    -       19.6993  -99.0000 -150.0000 42
;
_diffrn_measurement_device 'four-circle diffractometer'
_diffrn_measurement_device_type 'SuperNova, Single source at offset, Eos'
_diffrn_measurement_method '\w scans'
_diffrn_orient_matrix_UB_11 0.0790160000
_diffrn_orient_matrix_UB_12 -0.0093616000
_diffrn_orient_matrix_UB_13 -0.0086269000
_diffrn_orient_matrix_UB_21 -0.0165289000
_diffrn_orient_matrix_UB_22 0.0198207000
_diffrn_orient_matrix_UB_23 -0.0609810000
_diffrn_orient_matrix_UB_31 0.0199692000
_diffrn_orient_matrix_UB_32 0.0695594000
_diffrn_orient_matrix_UB_33 0.0224471000
_diffrn_radiation_monochromator mirror
_diffrn_radiation_probe x-ray
_diffrn_radiation_type MoK\a
_diffrn_radiation_wavelength 0.71073
_diffrn_reflns_av_R_equivalents 0.0508
_diffrn_reflns_av_unetI/netI 0.0681
_diffrn_reflns_Laue_measured_fraction_full 0.996
_diffrn_reflns_Laue_measured_fraction_max 0.996
_diffrn_reflns_limit_h_max 10
_diffrn_reflns_limit_h_min -10
_diffrn_reflns_limit_k_max 11
_diffrn_reflns_limit_k_min -11
_diffrn_reflns_limit_l_max 13
_diffrn_reflns_limit_l_min -12
_diffrn_reflns_number 5437
_diffrn_reflns_point_group_measured_fraction_full 0.996
_diffrn_reflns_point_group_measured_fraction_max 0.996
_diffrn_reflns_theta_full 25.242
_diffrn_reflns_theta_max 25.249
_diffrn_reflns_theta_min 3.092
_diffrn_source 'SuperNova (Mo) X-ray Source'
_exptl_absorpt_coefficient_mu 4.543
_exptl_absorpt_correction_T_max 0.955
_exptl_absorpt_correction_T_min 0.805
_exptl_absorpt_correction_type analytical
_exptl_absorpt_process_details
;
CrysAlisPro, Agilent Technologies,
Version 1.171.37.35 (release 13-08-2014 CrysAlis171 .NET)
(compiled Aug 13 2014,18:06:01)
Analytical numeric absorption correction using a multifaceted crystal
            model based on expressions derived by R.C. Clark & J.S. Reid.
(Clark, R. C. & Reid, J. S. (1995). Acta Cryst. A51, 887-897)
Empirical absorption correction using spherical harmonics,
 implemented in SCALE3 ABSPACK scaling algorithm.
;
_exptl_crystal_colour 'light brown'
_exptl_crystal_colour_modifier light
_exptl_crystal_colour_primary brown
_exptl_crystal_density_diffrn 2.082
_exptl_crystal_description plate
_exptl_crystal_F_000 532
_exptl_crystal_size_max 0.2426
_exptl_crystal_size_mid 0.192
_exptl_crystal_size_min 0.0419
_refine_diff_density_max 1.737
_refine_diff_density_min -1.421
_refine_diff_density_rms 0.234
_refine_ls_extinction_method none
_refine_ls_goodness_of_fit_ref 1.089
_refine_ls_hydrogen_treatment constr
_refine_ls_matrix_type full
_refine_ls_number_parameters 186
_refine_ls_number_reflns 3285
_refine_ls_number_restraints 0
_refine_ls_restrained_S_all 1.089
_refine_ls_R_factor_all 0.0577
_refine_ls_R_factor_gt 0.0492
_refine_ls_shift/su_max 0.001
_refine_ls_shift/su_mean 0.000
_refine_ls_structure_factor_coef Fsqd
_refine_ls_weighting_details 'w=1/[\s^2^(Fo^2^)+(0.0599P)^2^+1.4992P] where P=(Fo^2^+2Fc^2^)/3'
_refine_ls_weighting_scheme calc
_refine_ls_wR_factor_gt 0.1246
_refine_ls_wR_factor_ref 0.1322
_reflns_Friedel_coverage 0.000
_reflns_number_gt 2828
_reflns_number_total 3285
_reflns_threshold_expression 'I > 2\s(I)'
_cod_data_source_file jo7b00449_si_004.cif
_cod_data_source_block 11
_cod_depositor_comments 'Adding full bibliography for 4032490--4032491.cif.'
_cod_original_cell_volume 911.30(16)
_cod_original_formula_sum 'C14 H16 Cl0.30 I2.62 N2 O'
_cod_database_code 4032490
_chemical_oxdiff_formula 'C50 H100 N4 O8 Cl4 I1'
_shelx_space_group_comment
;
The symmetry employed for this shelxl refinement is uniquely defined
by the following loop, which should always be used as a source of
symmetry information in preference to the above space-group names.
They are only intended as comments.
;
_reflns_odcompleteness_completeness 99.68
_reflns_odcompleteness_iscentric 1
_reflns_odcompleteness_theta 26.32
_olex2_refinement_description
;
1. Fixed Uiso
 At 1.2 times of:
  All C(H) groups, All C(H,H) groups
 At 1.5 times of:
  All C(H,H,H) groups
2. Shared sites
{Cl3, I3}
3. Uiso/Uaniso restraints and constraints
Uanis(Cl3) = Uanis(I3)
4. Others
 Fixed Sof: I4(0.42) I3(0.7) Cl3(0.3)
5.a Secondary CH2 refined with riding coordinates:
 C11(H11A,H11B)
5.b Aromatic/amide H refined with riding coordinates:
 C10(H10), C9(H9), C4(H4), C7(H7), C5(H5), C8(H8), C1(H1), C2(H2)
5.c Idealised Me refined as rotating group:
 C14(H14A,H14B,H14C), C13(H13A,H13B,H13C)
;
_shelx_shelxl_version_number 2014/7
_olex2_submission_special_instructions 'No special instructions were received'

loop_
_space_group_symop_operation_xyz
'x, y, z'
'-x, -y, -z'

loop_
_atom_site_label
_atom_site_type_symbol
_atom_site_fract_x
_atom_site_fract_y
_atom_site_fract_z
_atom_site_U_iso_or_equiv
_atom_site_adp_type
_atom_site_occupancy
_atom_site_site_symmetry_order
_atom_site_calc_flag
_atom_site_refinement_flags_posn
_atom_site_refinement_flags_adp
_atom_site_refinement_flags_occupancy
_atom_site_disorder_assembly
_atom_site_disorder_group
I1 I 1.38552(6) 0.42982(5) 0.72724(5) 0.02567(19) Uani 1 1 d . . . . .
I2 I 1.0000 0.0000 1.0000 0.0314(2) Uani 1 2 d S T P . .
I4 I 0.5000 0.0000 0.5000 0.0213(2) Uani 0.84 2 d S T P A 1
I3 I 0.64758(8) 0.05307(6) 0.28189(6) 0.0253(2) Uani 0.7 1 d . . . A 1
O20 O 0.8637(6) 0.3802(5) 0.8963(5) 0.0272(13) Uani 1 1 d . . . . .
N1 N 0.8227(7) 0.2217(6) 0.6793(6) 0.0208(14) Uani 1 1 d . . . . .
N2 N 1.2051(8) 0.3244(6) 0.1731(6) 0.0225(15) Uani 1 1 d . . . . .
C6 C 1.0657(9) 0.2992(7) 0.3814(7) 0.0206(17) Uani 1 1 d . . . . .
C10 C 1.2263(10) 0.2825(9) 0.3827(8) 0.031(2) Uani 1 1 d . . . . .
H10 H 1.2876 0.2632 0.4552 0.037 Uiso 1 1 calc R . . . .
C9 C 1.2936(10) 0.2944(9) 0.2778(8) 0.0296(19) Uani 1 1 d . . . . .
H9 H 1.4000 0.2818 0.2787 0.035 Uiso 1 1 calc R . . . .
C3 C 0.9861(9) 0.2796(8) 0.4909(7) 0.0229(17) Uani 1 1 d . . . . .
C14 C 1.2778(10) 0.3288(9) 0.0589(8) 0.0281(19) Uani 1 1 d . . . . .
H14A H 1.3742 0.3840 0.0763 0.042 Uiso 1 1 calc GR . . . .
H14B H 1.2076 0.3679 -0.0029 0.042 Uiso 1 1 calc GR . . . .
H14C H 1.2988 0.2371 0.0292 0.042 Uiso 1 1 calc GR . . . .
C4 C 1.0445(9) 0.1906(8) 0.5766(8) 0.0264(18) Uani 1 1 d . . . . .
H4 H 1.1397 0.1508 0.5709 0.032 Uiso 1 1 calc R . . . .
C12 C 0.7650(9) 0.2891(8) 0.8890(7) 0.0212(17) Uani 1 1 d . . . . .
C7 C 0.9804(10) 0.3320(8) 0.2727(8) 0.0248(18) Uani 1 1 d . . . . .
H7 H 0.8738 0.3453 0.2692 0.030 Uiso 1 1 calc R . . . .
C5 C 0.9601(9) 0.1620(8) 0.6698(8) 0.0257(18) Uani 1 1 d . . . . .
H5 H 0.9975 0.1014 0.7266 0.031 Uiso 1 1 calc R . . . .
C11 C 0.7290(9) 0.1871(8) 0.7765(7) 0.0225(17) Uani 1 1 d . . . . .
H11A H 0.7517 0.0956 0.7997 0.027 Uiso 1 1 calc R . . . .
H11B H 0.6183 0.1867 0.7445 0.027 Uiso 1 1 calc R . . . .
C13 C 0.6678(10) 0.2622(9) 0.9898(7) 0.0266(18) Uani 1 1 d . . . . .
H13A H 0.7128 0.1914 1.0368 0.040 Uiso 1 1 calc GR . . . .
H13B H 0.5627 0.2331 0.9534 0.040 Uiso 1 1 calc GR . . . .
H13C H 0.6660 0.3449 1.0433 0.040 Uiso 1 1 calc GR . . . .
C8 C 1.0527(9) 0.3450(7) 0.1692(7) 0.0222(17) Uani 1 1 d . . . . .
H8 H 0.9949 0.3683 0.0966 0.027 Uiso 1 1 calc R . . . .
C1 C 0.7698(9) 0.3135(8) 0.6011(7) 0.0226(17) Uani 1 1 d . . . . .
H1 H 0.6782 0.3573 0.6117 0.027 Uiso 1 1 calc R . . . .
C2 C 0.8486(10) 0.3429(8) 0.5069(8) 0.0254(18) Uani 1 1 d . . . . .
H2 H 0.8101 0.4059 0.4528 0.031 Uiso 1 1 calc R . . . .
Cl3 Cl 0.64758(8) 0.05307(6) 0.28189(6) 0.0253(2) Uani 0.3 1 d . . . B 2

loop_
_atom_site_aniso_label
_atom_site_aniso_U_11
_atom_site_aniso_U_22
_atom_site_aniso_U_33
_atom_site_aniso_U_23
_atom_site_aniso_U_13
_atom_site_aniso_U_12
I1 0.0260(3) 0.0212(3) 0.0304(3) 0.0026(2) 0.0052(2) 0.0037(2)
I2 0.0341(5) 0.0178(4) 0.0415(5) 0.0066(3) 0.0001(4) 0.0026(3)
I4 0.0228(4) 0.0118(4) 0.0275(5) 0.0012(3) -0.0021(4) -0.0005(3)
I3 0.0259(4) 0.0194(4) 0.0317(4) 0.0073(3) 0.0056(3) -0.0009(3)
O20 0.031(3) 0.017(3) 0.034(3) 0.001(2) 0.007(3) -0.002(2)
N1 0.022(3) 0.018(3) 0.023(4) 0.001(3) 0.007(3) -0.002(3)
N2 0.025(4) 0.013(3) 0.031(4) 0.002(3) 0.008(3) -0.002(3)
C6 0.026(4) 0.014(4) 0.023(4) 0.001(3) 0.010(3) -0.005(3)
C10 0.020(4) 0.037(5) 0.036(5) 0.013(4) 0.003(4) 0.003(4)
C9 0.018(4) 0.035(5) 0.037(5) 0.003(4) 0.008(4) 0.003(4)
C3 0.019(4) 0.022(4) 0.025(4) -0.001(3) -0.002(3) -0.002(3)
C14 0.023(4) 0.031(5) 0.031(5) 0.000(4) 0.009(4) 0.000(4)
C4 0.019(4) 0.033(5) 0.029(5) 0.005(4) 0.004(3) 0.010(3)
C12 0.022(4) 0.019(4) 0.023(4) 0.002(3) 0.001(3) 0.009(3)
C7 0.023(4) 0.018(4) 0.034(5) 0.001(3) 0.006(4) 0.000(3)
C5 0.023(4) 0.026(4) 0.030(5) 0.008(4) 0.004(4) 0.006(3)
C11 0.016(4) 0.026(4) 0.026(4) 0.005(3) 0.007(3) -0.003(3)
C13 0.028(4) 0.031(5) 0.024(4) 0.007(3) 0.011(4) 0.004(4)
C8 0.025(4) 0.017(4) 0.023(4) -0.002(3) 0.003(3) -0.001(3)
C1 0.024(4) 0.017(4) 0.029(4) 0.008(3) 0.006(3) 0.008(3)
C2 0.034(5) 0.014(4) 0.030(5) 0.004(3) 0.006(4) 0.005(3)
Cl3 0.0259(4) 0.0194(4) 0.0317(4) 0.0073(3) 0.0056(3) -0.0009(3)

loop_
_atom_type_symbol
_atom_type_description
_atom_type_scat_dispersion_real
_atom_type_scat_dispersion_imag
_atom_type_scat_source
C C 0.0033 0.0016 'International Tables Vol C Tables 4.2.6.8 and 6.1.1.4'
H H 0.0000 0.0000 'International Tables Vol C Tables 4.2.6.8 and 6.1.1.4'
Cl Cl 0.1484 0.1585 'International Tables Vol C Tables 4.2.6.8 and 6.1.1.4'
I I -0.4742 1.8119 'International Tables Vol C Tables 4.2.6.8 and 6.1.1.4'
N N 0.0061 0.0033 'International Tables Vol C Tables 4.2.6.8 and 6.1.1.4'
O O 0.0106 0.0060 'International Tables Vol C Tables 4.2.6.8 and 6.1.1.4'

loop_
_exptl_crystal_face_index_h
_exptl_crystal_face_index_k
_exptl_crystal_face_index_l
_exptl_crystal_face_perp_dist
_exptl_oxdiff_crystal_face_indexfrac_h
_exptl_oxdiff_crystal_face_indexfrac_k
_exptl_oxdiff_crystal_face_indexfrac_l
_exptl_oxdiff_crystal_face_x
_exptl_oxdiff_crystal_face_y
_exptl_oxdiff_crystal_face_z
0 -13 -5 0.0717 0.0086 -13.0004 -4.9910 0.1654 0.0465 -1.0162
-12 -3 4 0.0990 -11.9986 -3.0053 4.0015 -0.9545 -0.1053 -0.3588
11 -5 -6 0.1197 11.0042 -4.9956 -5.9963 0.9680 0.0848 -0.2623
3 2 14 0.0169 3.0048 1.9966 13.9920 0.0980 -0.8633 0.5130
-3 -1 -14 0.0195 -3.0056 -0.9964 -13.9926 -0.1075 0.8832 -0.4434
7 -4 11 0.0496 7.0094 -4.0022 10.9959 0.4965 -0.8657 0.1084
4 -12 6 0.0712 4.0133 -12.0027 6.0028 0.3777 -0.6703 -0.6200
5 12 2 0.0565 4.9921 12.0027 1.9921 0.2649 0.0339 0.9793
-12 2 7 0.0967 -12.0015 1.9945 6.9975 -1.0274 -0.1888 0.0562

loop_
_geom_angle_atom_site_label_1
_geom_angle_atom_site_label_2
_geom_angle_atom_site_label_3
_geom_angle
_geom_angle_site_symmetry_3
I3 I4 I3 180.0 2_656
C5 N1 C11 120.3(7) .
C1 N1 C5 120.7(7) .
C1 N1 C11 118.9(7) .
C9 N2 C14 119.1(7) .
C8 N2 C9 121.5(7) .
C8 N2 C14 119.4(7) .
C10 C6 C3 122.2(7) .
C7 C6 C10 117.7(7) .
C7 C6 C3 120.1(7) .
C6 C10 H10 119.8 .
C9 C10 C6 120.3(8) .
C9 C10 H10 119.8 .
N2 C9 C10 119.9(8) .
N2 C9 H9 120.1 .
C10 C9 H9 120.1 .
C4 C3 C6 120.2(7) .
C2 C3 C6 121.3(7) .
C2 C3 C4 118.5(8) .
N2 C14 H14A 109.5 .
N2 C14 H14B 109.5 .
N2 C14 H14C 109.5 .
H14A C14 H14B 109.5 .
H14A C14 H14C 109.5 .
H14B C14 H14C 109.5 .
C3 C4 H4 120.3 .
C5 C4 C3 119.4(8) .
C5 C4 H4 120.3 .
O20 C12 C11 122.1(7) .
O20 C12 C13 124.4(7) .
C11 C12 C13 113.5(6) .
C6 C7 H7 119.9 .
C6 C7 C8 120.3(8) .
C8 C7 H7 119.9 .
N1 C5 C4 120.3(7) .
N1 C5 H5 119.8 .
C4 C5 H5 119.8 .
N1 C11 C12 111.1(6) .
N1 C11 H11A 109.4 .
N1 C11 H11B 109.4 .
C12 C11 H11A 109.4 .
C12 C11 H11B 109.4 .
H11A C11 H11B 108.0 .
C12 C13 H13A 109.5 .
C12 C13 H13B 109.5 .
C12 C13 H13C 109.5 .
H13A C13 H13B 109.5 .
H13A C13 H13C 109.5 .
H13B C13 H13C 109.5 .
N2 C8 C7 120.2(8) .
N2 C8 H8 119.9 .
C7 C8 H8 119.9 .
N1 C1 H1 119.7 .
N1 C1 C2 120.7(8) .
C2 C1 H1 119.7 .
C3 C2 H2 119.9 .
C1 C2 C3 120.3(8) .
C1 C2 H2 119.9 .

loop_
_geom_bond_atom_site_label_1
_geom_bond_atom_site_label_2
_geom_bond_distance
_geom_bond_site_symmetry_2
I4 I3 2.9343(7) .
I4 I3 2.9343(7) 2_656
O20 C12 1.196(9) .
N1 C5 1.354(10) .
N1 C11 1.478(9) .
N1 C1 1.342(10) .
N2 C9 1.349(11) .
N2 C14 1.479(10) .
N2 C8 1.333(10) .
C6 C10 1.399(11) .
C6 C3 1.485(10) .
C6 C7 1.381(11) .
C10 H10 0.9300 .
C10 C9 1.370(12) .
C9 H9 0.9300 .
C3 C4 1.391(11) .
C3 C2 1.386(11) .
C14 H14A 0.9600 .
C14 H14B 0.9600 .
C14 H14C 0.9600 .
C4 H4 0.9300 .
C4 C5 1.375(11) .
C12 C11 1.508(11) .
C12 C13 1.511(11) .
C7 H7 0.9300 .
C7 C8 1.381(11) .
C5 H5 0.9300 .
C11 H11A 0.9700 .
C11 H11B 0.9700 .
C13 H13A 0.9600 .
C13 H13B 0.9600 .
C13 H13C 0.9600 .
C8 H8 0.9300 .
C1 H1 0.9300 .
C1 C2 1.357(11) .
C2 H2 0.9300 .

loop_
_geom_torsion_atom_site_label_1
_geom_torsion_atom_site_label_2
_geom_torsion_atom_site_label_3
_geom_torsion_atom_site_label_4
_geom_torsion
O20 C12 C11 N1 -3.7(11)
N1 C1 C2 C3 -0.7(12)
C6 C10 C9 N2 1.0(13)
C6 C3 C4 C5 -172.9(7)
C6 C3 C2 C1 173.7(7)
C6 C7 C8 N2 0.8(11)
C10 C6 C3 C4 -27.8(11)
C10 C6 C3 C2 155.6(8)
C10 C6 C7 C8 1.1(11)
C9 N2 C8 C7 -1.9(11)
C3 C6 C10 C9 176.5(7)
C3 C6 C7 C8 -177.5(7)
C3 C4 C5 N1 -1.1(12)
C14 N2 C9 C10 -176.4(7)
C14 N2 C8 C7 175.5(7)
C4 C3 C2 C1 -2.9(12)
C7 C6 C10 C9 -2.0(12)
C7 C6 C3 C4 150.6(8)
C7 C6 C3 C2 -25.9(11)
C5 N1 C11 C12 94.9(8)
C5 N1 C1 C2 3.5(12)
C11 N1 C5 C4 177.7(7)
C11 N1 C1 C2 -176.8(7)
C13 C12 C11 N1 177.7(7)
C8 N2 C9 C10 1.0(12)
C1 N1 C5 C4 -2.6(11)
C1 N1 C11 C12 -84.9(8)
C2 C3 C4 C5 3.8(12)
